data_7018122
loop_
_publ_author_name
'Sarma, Moushumi'
'Mondal, Biplab'

_publ_section_title
;
 Nitric oxide reactivity of copper(ii) complexes of bidentate amine
 ligands: effect of substitution on ligand nitrosation.
;
_journal_issue 10
_journal_name_full 'Dalton transactions (Cambridge, England : 2003)'
_journal_page_first 2927
_journal_page_last 2934
_journal_paper_doi 10.1039/c2dt11082b
_journal_volume 41
_journal_year 2012
_chemical_formula_sum 'C20 H48 Cl2 Cu N4 O8'
_chemical_formula_weight 607.06
_chemical_name_systematic
;
?
;
_space_group_IT_number 61
_symmetry_cell_setting orthorhombic
_symmetry_space_group_name_Hall '-P 2ac 2ab'
_symmetry_space_group_name_H-M 'P b c a'
_atom_sites_solution_hydrogens geom
_atom_sites_solution_primary direct
_atom_sites_solution_secondary difmap
_audit_creation_method SHELXL-97
_cell_angle_alpha 90.00
_cell_angle_beta 90.00
_cell_angle_gamma 90.00
_cell_formula_units_Z 8
_cell_length_a 14.8346(5)
_cell_length_b 16.8936(6)
_cell_length_c 24.3560(8)
_cell_measurement_reflns_used 5078
_cell_measurement_temperature 296(2)
_cell_measurement_theta_max 28.31
_cell_measurement_theta_min 2.48
_cell_volume 6103.9(4)
_computing_structure_refinement 'SHELXL-97 (Sheldrick, 1997)'
_computing_structure_solution 'SHELXS-97 (Sheldrick, 1990)'
_diffrn_ambient_temperature 296(2)
_diffrn_measured_fraction_theta_full 0.999
_diffrn_measured_fraction_theta_max 0.999
_diffrn_radiation_monochromator graphite
_diffrn_radiation_source 'fine-focus sealed tube'
_diffrn_radiation_type MoK\a
_diffrn_radiation_wavelength 0.71073
_diffrn_reflns_av_R_equivalents 0.0686
_diffrn_reflns_av_sigmaI/netI 0.0701
_diffrn_reflns_limit_h_max 19
_diffrn_reflns_limit_h_min -19
_diffrn_reflns_limit_k_max 22
_diffrn_reflns_limit_k_min -22
_diffrn_reflns_limit_l_max 32
_diffrn_reflns_limit_l_min -31
_diffrn_reflns_number 50935
_diffrn_reflns_theta_full 28.31
_diffrn_reflns_theta_max 28.31
_diffrn_reflns_theta_min 1.67
_exptl_absorpt_coefficient_mu 0.935
_exptl_absorpt_correction_type none
_exptl_crystal_colour blue
_exptl_crystal_density_diffrn 1.321
_exptl_crystal_density_method 'not measured'
_exptl_crystal_description block
_exptl_crystal_F_000 2584
_exptl_crystal_size_max 0.21
_exptl_crystal_size_mid 0.16
_exptl_crystal_size_min 0.14
_refine_diff_density_max 0.522
_refine_diff_density_min -0.344
_refine_diff_density_rms 0.060
_refine_ls_extinction_method none
_refine_ls_goodness_of_fit_ref 1.006
_refine_ls_hydrogen_treatment constr
_refine_ls_matrix_type full
_refine_ls_number_parameters 324
_refine_ls_number_reflns 7590
_refine_ls_number_restraints 0
_refine_ls_restrained_S_all 1.006
_refine_ls_R_factor_all 0.1379
_refine_ls_R_factor_gt 0.0560
_refine_ls_shift/su_max 0.020
_refine_ls_shift/su_mean 0.002
_refine_ls_structure_factor_coef Fsqd
_refine_ls_weighting_details 'calc w=1/[\s^2^(Fo^2^)+(0.0564P)^2^+2.2776P] where P=(Fo^2^+2Fc^2^)/3'
_refine_ls_weighting_scheme calc
_refine_ls_wR_factor_gt 0.1241
_refine_ls_wR_factor_ref 0.1508
_reflns_number_gt 3567
_reflns_number_total 7590
_reflns_threshold_expression >2sigma(I)
_cod_data_source_file c2dt11082b.txt
_cod_data_source_block complex3
_cod_depositor_comments
;
The following automatic conversions were performed:

'_symmetry_cell_setting' value 'Orthorhombic' changed to
'orthorhombic' according to
/home/saulius/struct/CIF-dictionaries/cif_core.dic dictionary named
'cif_core.dic' version 2.4.1 from 2010-06-29.

Automatic conversion script
Id: cif_fix_values 1715 2011-07-08 13:25:40Z adriana 
;
_cod_original_sg_symbol_H-M Pbca
_cod_database_code 7018122

loop_
_symmetry_equiv_pos_as_xyz
'x, y, z'
'-x+1/2, -y, z+1/2'
'x+1/2, -y+1/2, -z'
'-x, y+1/2, -z+1/2'
'-x, -y, -z'
'x-1/2, y, -z-1/2'
'-x-1/2, y-1/2, z'
'x, -y-1/2, z-1/2'

loop_
_atom_site_label
_atom_site_type_symbol
_atom_site_fract_x
_atom_site_fract_y
_atom_site_fract_z
_atom_site_U_iso_or_equiv
_atom_site_adp_type
_atom_site_occupancy
_atom_site_symmetry_multiplicity
_atom_site_calc_flag
_atom_site_refinement_flags
C1 C 0.2515(4) 0.9621(4) 0.5181(2) 0.145(2) Uani 1 1 d .
H1A H 0.2370 1.0070 0.4956 0.217 Uiso 1 1 calc R
H1B H 0.1969 0.9378 0.5309 0.217 Uiso 1 1 calc R
H1C H 0.2853 0.9245 0.4969 0.217 Uiso 1 1 calc R
C2 C 0.3948(4) 1.0175(5) 0.5504(3) 0.202(4) Uani 1 1 d .
H2A H 0.4303 0.9740 0.5371 0.303 Uiso 1 1 calc R
H2B H 0.4245 1.0414 0.5812 0.303 Uiso 1 1 calc R
H2C H 0.3877 1.0560 0.5217 0.303 Uiso 1 1 calc R
C3 C 0.3077(4) 0.9890(3) 0.56699(18) 0.0995(15) Uani 1 1 d .
H3A H 0.2758 1.0336 0.5839 0.119 Uiso 1 1 calc R
C4 C 0.3078(3) 0.9215(2) 0.60853(15) 0.0680(10) Uani 1 1 d .
H4A H 0.2460 0.9114 0.6196 0.082 Uiso 1 1 calc R
H4B H 0.3299 0.8742 0.5904 0.082 Uiso 1 1 calc R
C5 C 0.3206(3) 0.9972(2) 0.69291(15) 0.0694(11) Uani 1 1 d .
H5A H 0.2590 0.9828 0.7016 0.083 Uiso 1 1 calc R
H5B H 0.3197 1.0470 0.6731 0.083 Uiso 1 1 calc R
C6 C 0.3740(3) 1.00592(19) 0.74453(15) 0.0648(10) Uani 1 1 d .
H6A H 0.4334 1.0266 0.7361 0.078 Uiso 1 1 calc R
H6B H 0.3442 1.0429 0.7690 0.078 Uiso 1 1 calc R
C7 C 0.4570(3) 0.9259(2) 0.81266(15) 0.0627(10) Uani 1 1 d .
H7A H 0.5132 0.9354 0.7934 0.075 Uiso 1 1 calc R
H7B H 0.4600 0.8728 0.8277 0.075 Uiso 1 1 calc R
C8 C 0.4518(3) 0.9832(2) 0.85994(17) 0.0697(11) Uani 1 1 d .
H8 H 0.4447 1.0366 0.8448 0.084 Uiso 1 1 calc R
C9 C 0.3743(4) 0.9677(4) 0.8968(2) 0.138(2) Uani 1 1 d .
H9A H 0.3191 0.9737 0.8767 0.208 Uiso 1 1 calc R
H9B H 0.3753 1.0045 0.9268 0.208 Uiso 1 1 calc R
H9C H 0.3782 0.9147 0.9108 0.208 Uiso 1 1 calc R
C10 C 0.5399(3) 0.9809(3) 0.8918(2) 0.1144(18) Uani 1 1 d .
H10A H 0.5374 1.0184 0.9213 0.172 Uiso 1 1 calc R
H10B H 0.5888 0.9941 0.8677 0.172 Uiso 1 1 calc R
H10C H 0.5490 0.9287 0.9064 0.172 Uiso 1 1 calc R
C11 C 0.5489(3) 0.7486(3) 0.51435(19) 0.1196(18) Uani 1 1 d .
H11A H 0.5533 0.7099 0.4856 0.179 Uiso 1 1 calc R
H11B H 0.6075 0.7573 0.5300 0.179 Uiso 1 1 calc R
H11C H 0.5264 0.7973 0.4995 0.179 Uiso 1 1 calc R
C12 C 0.3929(4) 0.7016(4) 0.5352(2) 0.125(2) Uani 1 1 d .
H12A H 0.3673 0.7496 0.5210 0.187 Uiso 1 1 calc R
H12B H 0.3544 0.6807 0.5634 0.187 Uiso 1 1 calc R
H12C H 0.3985 0.6636 0.5061 0.187 Uiso 1 1 calc R
C13 C 0.4844(3) 0.7186(3) 0.55893(17) 0.0845(13) Uani 1 1 d .
H13 H 0.5088 0.6692 0.5738 0.101 Uiso 1 1 calc R
C14 C 0.4816(3) 0.7794(2) 0.60513(15) 0.0696(11) Uani 1 1 d .
H14A H 0.5423 0.7864 0.6190 0.083 Uiso 1 1 calc R
H14B H 0.4624 0.8296 0.5898 0.083 Uiso 1 1 calc R
C15 C 0.4591(3) 0.6919(2) 0.68322(16) 0.0768(12) Uani 1 1 d .
H15A H 0.4580 0.6449 0.6604 0.092 Uiso 1 1 calc R
H15B H 0.5212 0.7024 0.6934 0.092 Uiso 1 1 calc R
C16 C 0.4046(3) 0.6783(2) 0.73323(16) 0.0686(11) Uani 1 1 d .
H16A H 0.3441 0.6623 0.7231 0.082 Uiso 1 1 calc R
H16B H 0.4314 0.6364 0.7550 0.082 Uiso 1 1 calc R
C17 C 0.3267(3) 0.7491(2) 0.80654(15) 0.0642(10) Uani 1 1 d .
H17A H 0.2700 0.7499 0.7867 0.077 Uiso 1 1 calc R
H17B H 0.3294 0.7972 0.8282 0.077 Uiso 1 1 calc R
C18 C 0.3248(3) 0.6794(2) 0.84576(16) 0.0689(11) Uani 1 1 d .
H18 H 0.3215 0.6307 0.8240 0.083 Uiso 1 1 calc R
C19 C 0.4085(3) 0.6753(3) 0.88141(18) 0.0984(16) Uani 1 1 d .
H19A H 0.4604 0.6660 0.8587 0.148 Uiso 1 1 calc R
H19B H 0.4024 0.6329 0.9074 0.148 Uiso 1 1 calc R
H19C H 0.4159 0.7244 0.9007 0.148 Uiso 1 1 calc R
C20 C 0.2398(3) 0.6853(3) 0.8806(2) 0.125(2) Uani 1 1 d .
H20A H 0.2348 0.6392 0.9034 0.187 Uiso 1 1 calc R
H20B H 0.1880 0.6885 0.8570 0.187 Uiso 1 1 calc R
H20C H 0.2428 0.7317 0.9032 0.187 Uiso 1 1 calc R
H1 H 0.4086 0.9515 0.6433 0.187 Uiso 1 1 d R
H2 H 0.3426 0.9188 0.7843 0.187 Uiso 1 1 d R
H3 H 0.3738 0.7501 0.6404 0.187 Uiso 1 1 d R
H4 H 0.4432 0.7538 0.7796 0.187 Uiso 1 1 d R
Cl1 Cl 0.61638(7) 0.93215(6) 0.68054(5) 0.0780(3) Uani 1 1 d .
Cl2 Cl 0.16518(7) 0.74880(6) 0.67163(4) 0.0683(3) Uani 1 1 d .
Cu1 Cu 0.39313(3) 0.84417(2) 0.710763(16) 0.04811(16) Uani 1 1 d .
N1 N 0.36241(19) 0.93507(15) 0.65852(11) 0.0540(7) Uani 1 1 d .
N2 N 0.38244(18) 0.92793(15) 0.77161(11) 0.0506(7) Uani 1 1 d .
N3 N 0.42217(19) 0.76046(15) 0.65198(11) 0.0566(8) Uani 1 1 d .
N4 N 0.40103(18) 0.75182(15) 0.76555(11) 0.0519(7) Uani 1 1 d .
O1 O 0.6506(4) 0.9830(2) 0.72036(19) 0.181(2) Uani 1 1 d .
O2 O 0.6894(3) 0.8951(3) 0.6580(2) 0.190(2) Uani 1 1 d .
O3 O 0.56130(19) 0.87231(16) 0.70619(11) 0.0787(8) Uani 1 1 d .
O4 O 0.5658(2) 0.9743(2) 0.64391(19) 0.1570(18) Uani 1 1 d .
O5 O 0.0997(2) 0.7868(2) 0.63967(18) 0.1407(15) Uani 1 1 d .
O6 O 0.1213(3) 0.7025(2) 0.71195(14) 0.1288(14) Uani 1 1 d .
O7 O 0.2202(2) 0.69937(18) 0.63978(13) 0.1090(11) Uani 1 1 d .
O8 O 0.22151(18) 0.80762(15) 0.69787(11) 0.0800(8) Uani 1 1 d .

loop_
_atom_site_aniso_label
_atom_site_aniso_U_11
_atom_site_aniso_U_22
_atom_site_aniso_U_33
_atom_site_aniso_U_23
_atom_site_aniso_U_13
_atom_site_aniso_U_12
C1 0.146(5) 0.202(7) 0.087(3) 0.031(4) -0.036(4) -0.008(5)
C2 0.134(6) 0.313(10) 0.158(6) 0.148(7) -0.031(5) -0.087(6)
C3 0.105(4) 0.117(4) 0.077(3) 0.029(3) -0.020(3) 0.009(3)
C4 0.058(2) 0.078(3) 0.069(3) 0.002(2) -0.008(2) 0.014(2)
C5 0.080(3) 0.051(2) 0.077(3) 0.0008(19) -0.010(2) 0.020(2)
C6 0.081(3) 0.0428(19) 0.070(3) 0.0042(18) -0.006(2) 0.0033(18)
C7 0.066(3) 0.057(2) 0.065(2) -0.0048(19) -0.012(2) 0.0049(19)
C8 0.069(3) 0.059(2) 0.081(3) -0.012(2) -0.014(2) 0.005(2)
C9 0.119(5) 0.203(7) 0.093(4) -0.056(4) 0.020(4) -0.054(4)
C10 0.106(4) 0.103(4) 0.134(4) -0.040(3) -0.056(4) 0.020(3)
C11 0.112(4) 0.168(5) 0.079(3) -0.004(3) 0.022(3) 0.024(4)
C12 0.130(5) 0.163(5) 0.081(3) -0.041(3) 0.009(3) -0.032(4)
C13 0.104(4) 0.088(3) 0.061(3) -0.007(2) 0.008(3) 0.018(3)
C14 0.061(3) 0.077(3) 0.071(3) -0.005(2) 0.002(2) 0.014(2)
C15 0.099(3) 0.058(2) 0.074(3) -0.002(2) 0.009(3) 0.026(2)
C16 0.093(3) 0.0456(19) 0.068(2) -0.0013(18) -0.004(2) 0.011(2)
C17 0.062(3) 0.063(2) 0.068(2) 0.0074(19) 0.007(2) 0.003(2)
C18 0.072(3) 0.062(2) 0.073(3) 0.010(2) 0.003(2) -0.007(2)
C19 0.105(4) 0.115(4) 0.074(3) 0.028(3) -0.011(3) -0.014(3)
C20 0.092(4) 0.149(5) 0.132(4) 0.057(4) 0.040(3) 0.001(3)
Cl1 0.0465(6) 0.0701(7) 0.1173(9) 0.0092(6) -0.0100(6) -0.0016(6)
Cl2 0.0513(6) 0.0600(6) 0.0938(7) 0.0000(5) 0.0013(6) 0.0009(5)
Cu1 0.0476(3) 0.0423(2) 0.0545(3) 0.00027(18) -0.0001(2) 0.00549(19)
N1 0.0543(18) 0.0507(16) 0.0572(18) 0.0034(14) -0.0047(15) 0.0074(14)
N2 0.0501(18) 0.0435(15) 0.0581(17) -0.0014(13) -0.0021(14) 0.0053(13)
N3 0.0600(19) 0.0519(17) 0.0580(18) 0.0010(14) 0.0065(15) 0.0118(15)
N4 0.0590(19) 0.0416(14) 0.0551(17) -0.0012(13) 0.0027(15) 0.0066(14)
O1 0.242(5) 0.116(3) 0.185(4) 0.024(3) -0.100(4) -0.090(3)
O2 0.103(3) 0.160(4) 0.308(6) 0.045(4) 0.107(4) 0.028(3)
O3 0.0636(18) 0.0777(17) 0.095(2) 0.0067(15) 0.0013(15) -0.0141(15)
O4 0.089(2) 0.148(3) 0.234(4) 0.103(3) -0.061(3) -0.025(2)
O5 0.109(3) 0.105(3) 0.208(4) -0.004(3) -0.084(3) 0.019(2)
O6 0.146(3) 0.100(3) 0.141(3) 0.000(2) 0.054(2) -0.056(2)
O7 0.088(2) 0.104(2) 0.135(3) -0.032(2) 0.022(2) 0.0049(19)
O8 0.0669(19) 0.0681(16) 0.105(2) 0.0003(16) -0.0071(16) -0.0139(15)

loop_
_atom_type_symbol
_atom_type_description
_atom_type_scat_dispersion_real
_atom_type_scat_dispersion_imag
_atom_type_scat_source
C C 0.0033 0.0016 'International Tables Vol C Tables 4.2.6.8 and 6.1.1.4'
Cl Cl 0.1484 0.1585 'International Tables Vol C Tables 4.2.6.8 and 6.1.1.4'
Cu Cu 0.3201 1.2651 'International Tables Vol C Tables 4.2.6.8 and 6.1.1.4'
N N 0.0061 0.0033 'International Tables Vol C Tables 4.2.6.8 and 6.1.1.4'
O O 0.0106 0.0060 'International Tables Vol C Tables 4.2.6.8 and 6.1.1.4'
H H 0.0000 0.0000 'International Tables Vol C Tables 4.2.6.8 and 6.1.1.4'

loop_
_geom_angle_atom_site_label_1
_geom_angle_atom_site_label_2
_geom_angle_atom_site_label_3
_geom_angle
C3 C1 H1A 109.5
C3 C1 H1B 109.5
H1A C1 H1B 109.5
C3 C1 H1C 109.5
H1A C1 H1C 109.5
H1B C1 H1C 109.5
C3 C2 H2A 109.5
C3 C2 H2B 109.5
H2A C2 H2B 109.5
C3 C2 H2C 109.5
H2A C2 H2C 109.5
H2B C2 H2C 109.5
C2 C3 C1 111.8(5)
C2 C3 C4 115.9(4)
C1 C3 C4 107.3(4)
C2 C3 H3A 107.2
C1 C3 H3A 107.2
C4 C3 H3A 107.2
N1 C4 C3 115.5(3)
N1 C4 H4A 108.4
C3 C4 H4A 108.4
N1 C4 H4B 108.4
C3 C4 H4B 108.4
H4A C4 H4B 107.5
N1 C5 C6 108.9(3)
N1 C5 H5A 109.9
C6 C5 H5A 109.9
N1 C5 H5B 109.9
C6 C5 H5B 109.9
H5A C5 H5B 108.3
N2 C6 C5 109.4(3)
N2 C6 H6A 109.8
C5 C6 H6A 109.8
N2 C6 H6B 109.8
C5 C6 H6B 109.8
H6A C6 H6B 108.2
N2 C7 C8 117.4(3)
N2 C7 H7A 108.0
C8 C7 H7A 108.0
N2 C7 H7B 108.0
C8 C7 H7B 108.0
H7A C7 H7B 107.2
C9 C8 C7 112.9(3)
C9 C8 C10 110.7(4)
C7 C8 C10 109.2(3)
C9 C8 H8 107.9
C7 C8 H8 107.9
C10 C8 H8 107.9
C8 C9 H9A 109.5
C8 C9 H9B 109.5
H9A C9 H9B 109.5
C8 C9 H9C 109.5
H9A C9 H9C 109.5
H9B C9 H9C 109.5
C8 C10 H10A 109.5
C8 C10 H10B 109.5
H10A C10 H10B 109.5
C8 C10 H10C 109.5
H10A C10 H10C 109.5
H10B C10 H10C 109.5
C13 C11 H11A 109.5
C13 C11 H11B 109.5
H11A C11 H11B 109.5
C13 C11 H11C 109.5
H11A C11 H11C 109.5
H11B C11 H11C 109.5
C13 C12 H12A 109.5
C13 C12 H12B 109.5
H12A C12 H12B 109.5
C13 C12 H12C 109.5
H12A C12 H12C 109.5
H12B C12 H12C 109.5
C12 C13 C11 110.8(4)
C12 C13 C14 112.8(4)
C11 C13 C14 108.6(4)
C12 C13 H13 108.2
C11 C13 H13 108.2
C14 C13 H13 108.2
N3 C14 C13 116.2(3)
N3 C14 H14A 108.2
C13 C14 H14A 108.2
N3 C14 H14B 108.2
C13 C14 H14B 108.2
H14A C14 H14B 107.4
C16 C15 N3 109.8(3)
C16 C15 H15A 109.7
N3 C15 H15A 109.7
C16 C15 H15B 109.7
N3 C15 H15B 109.7
H15A C15 H15B 108.2
N4 C16 C15 109.3(3)
N4 C16 H16A 109.8
C15 C16 H16A 109.8
N4 C16 H16B 109.8
C15 C16 H16B 109.8
H16A C16 H16B 108.3
N4 C17 C18 117.4(3)
N4 C17 H17A 108.0
C18 C17 H17A 108.0
N4 C17 H17B 108.0
C18 C17 H17B 108.0
H17A C17 H17B 107.2
C19 C18 C17 112.4(3)
C19 C18 C20 111.3(4)
C17 C18 C20 108.4(3)
C19 C18 H18 108.2
C17 C18 H18 108.2
C20 C18 H18 108.2
C18 C19 H19A 109.5
C18 C19 H19B 109.5
H19A C19 H19B 109.5
C18 C19 H19C 109.5
H19A C19 H19C 109.5
H19B C19 H19C 109.5
C18 C20 H20A 109.5
C18 C20 H20B 109.5
H20A C20 H20B 109.5
C18 C20 H20C 109.5
H20A C20 H20C 109.5
H20B C20 H20C 109.5
O4 Cl1 O2 114.4(3)
O4 Cl1 O1 109.5(3)
O2 Cl1 O1 105.9(3)
O4 Cl1 O3 109.7(2)
O2 Cl1 O3 107.5(2)
O1 Cl1 O3 109.7(2)
O7 Cl2 O5 111.7(2)
O7 Cl2 O6 108.9(2)
O5 Cl2 O6 108.7(3)
O7 Cl2 O8 108.48(19)
O5 Cl2 O8 109.36(19)
O6 Cl2 O8 109.79(19)
N1 Cu1 N2 85.09(11)
N1 Cu1 N3 97.45(11)
N2 Cu1 N3 172.29(11)
N1 Cu1 N4 170.35(11)
N2 Cu1 N4 93.37(11)
N3 Cu1 N4 85.31(11)
C4 N1 C5 110.2(3)
C4 N1 Cu1 121.2(2)
C5 N1 Cu1 105.9(2)
C4 N1 H1 97.9
C5 N1 H1 111.3
Cu1 N1 H1 110.2
C6 N2 C7 112.5(3)
C6 N2 Cu1 107.4(2)
C7 N2 Cu1 114.2(2)
C6 N2 H2 109.3
C7 N2 H2 109.5
Cu1 N2 H2 103.6
C14 N3 C15 110.1(3)
C14 N3 Cu1 120.9(2)
C15 N3 Cu1 104.8(2)
C14 N3 H3 108.3
C15 N3 H3 110.1
Cu1 N3 H3 102.2
C16 N4 C17 111.1(3)
C16 N4 Cu1 107.2(2)
C17 N4 Cu1 114.6(2)
C16 N4 H4 105.3
C17 N4 H4 109.2
Cu1 N4 H4 109.0

loop_
_geom_bond_atom_site_label_1
_geom_bond_atom_site_label_2
_geom_bond_distance
C1 C3 1.523(6)
C1 H1A 0.9600
C1 H1B 0.9600
C1 H1C 0.9600
C2 C3 1.437(6)
C2 H2A 0.9600
C2 H2B 0.9600
C2 H2C 0.9600
C3 C4 1.524(5)
C3 H3A 0.9800
C4 N1 1.480(4)
C4 H4A 0.9700
C4 H4B 0.9700
C5 N1 1.479(4)
C5 C6 1.493(5)
C5 H5A 0.9700
C5 H5B 0.9700
C6 N2 1.479(4)
C6 H6A 0.9700
C6 H6B 0.9700
C7 N2 1.491(4)
C7 C8 1.506(5)
C7 H7A 0.9700
C7 H7B 0.9700
C8 C9 1.482(6)
C8 C10 1.520(5)
C8 H8 0.9800
C9 H9A 0.9600
C9 H9B 0.9600
C9 H9C 0.9600
C10 H10A 0.9600
C10 H10B 0.9600
C10 H10C 0.9600
C11 C13 1.533(6)
C11 H11A 0.9600
C11 H11B 0.9600
C11 H11C 0.9600
C12 C13 1.504(6)
C12 H12A 0.9600
C12 H12B 0.9600
C12 H12C 0.9600
C13 C14 1.523(5)
C13 H13 0.9800
C14 N3 1.476(4)
C14 H14A 0.9700
C14 H14B 0.9700
C15 C16 1.479(5)
C15 N3 1.490(4)
C15 H15A 0.9700
C15 H15B 0.9700
C16 N4 1.471(4)
C16 H16A 0.9700
C16 H16B 0.9700
C17 N4 1.488(4)
C17 C18 1.516(5)
C17 H17A 0.9700
C17 H17B 0.9700
C18 C19 1.517(5)
C18 C20 1.524(6)
C18 H18 0.9800
C19 H19A 0.9600
C19 H19B 0.9600
C19 H19C 0.9600
C20 H20A 0.9600
C20 H20B 0.9600
C20 H20C 0.9600
Cl1 O4 1.366(3)
Cl1 O2 1.366(4)
Cl1 O1 1.391(4)
Cl1 O3 1.442(3)
Cl2 O7 1.402(3)
Cl2 O5 1.400(3)
Cl2 O6 1.414(3)
Cl2 O8 1.447(3)
Cu1 N1 2.046(3)
Cu1 N2 2.055(3)
Cu1 N3 2.058(3)
Cu1 N4 2.056(3)
N1 H1 0.8266
N2 H2 0.6848
N3 H3 0.7907
N4 H4 0.7134
